data_4304572
loop_
_publ_author_name
'Marcello Gennari'
'Matteo Tegoni'
'Maurizio Lanfranchi'
'Maria Angela Pellinghelli'
'Marco Giannetto'
'Luciano Marchi\`o'

_publ_section_title
;
CuI Complexes with N,N',S,S' Scorpionate Ligands: Evidence for
Dimer-Monomer Equilibria
;
_journal_name_full 'Inorganic Chemistry'
_journal_page_first 2223
_journal_page_last 2232
_journal_paper_doi 10.1021/ic702108x
_journal_volume 47
_journal_year 2008
_chemical_formula_moiety 'C47 H62 Cu F6 N6 O11 S6'
_chemical_formula_sum 'C47 H62 Cu F6 N6 O11 S6'
_chemical_formula_weight 1256.93
_chemical_name_systematic
;
 ?
;
_space_group_IT_number 14
_symmetry_cell_setting monoclinic
_symmetry_space_group_name_Hall '-P 2yn'
_symmetry_space_group_name_H-M 'P 1 21/n 1'
_atom_sites_solution_hydrogens geom
_atom_sites_solution_primary direct
_atom_sites_solution_secondary difmap
_audit_creation_method SHELXL-97
_cell_angle_alpha 90.00
_cell_angle_beta 98.05(3)
_cell_angle_gamma 90.00
_cell_formula_units_Z 4
_cell_length_a 12.522(8)
_cell_length_b 29.158(9)
_cell_length_c 16.478(8)
_cell_measurement_reflns_used 14447
_cell_measurement_temperature 293(2)
_cell_measurement_theta_max 26.50
_cell_measurement_theta_min 1.40
_cell_volume 5957(5)
_computing_cell_refinement Saint
_computing_data_collection Smart
_computing_data_reduction Saint
_computing_molecular_graphics 'Ortep3 for windows'
_computing_structure_refinement 'SHELXL-97 (Sheldrick, 1997)'
_computing_structure_solution Sir97
_diffrn_ambient_temperature 293(2)
_diffrn_measured_fraction_theta_full 1.000
_diffrn_measured_fraction_theta_max 1.000
_diffrn_measurement_device_type 'Bruker Smart 1000 CCD'
_diffrn_measurement_method 'theta & omega scan'
_diffrn_radiation_monochromator graphite
_diffrn_radiation_source 'fine-focus sealed tube'
_diffrn_radiation_type MoK\a
_diffrn_radiation_wavelength 0.71073
_diffrn_reflns_av_R_equivalents 0.0972
_diffrn_reflns_av_sigmaI/netI 0.0962
_diffrn_reflns_limit_h_max 15
_diffrn_reflns_limit_h_min -15
_diffrn_reflns_limit_k_max 36
_diffrn_reflns_limit_k_min -36
_diffrn_reflns_limit_l_max 14
_diffrn_reflns_limit_l_min -20
_diffrn_reflns_number 67611
_diffrn_reflns_theta_full 26.50
_diffrn_reflns_theta_max 26.50
_diffrn_reflns_theta_min 1.40
_diffrn_standards_decay_% 0
_exptl_absorpt_coefficient_mu 0.654
_exptl_absorpt_correction_T_max 1.000
_exptl_absorpt_correction_T_min 0.674
_exptl_absorpt_correction_type multi-scan
_exptl_absorpt_process_details SADABS
_exptl_crystal_colour green
_exptl_crystal_density_diffrn 1.401
_exptl_crystal_density_method 'not measured'
_exptl_crystal_description block
_exptl_crystal_F_000 2612
_exptl_crystal_size_max 0.30
_exptl_crystal_size_mid 0.25
_exptl_crystal_size_min 0.15
_refine_diff_density_max 0.546
_refine_diff_density_min -0.370
_refine_diff_density_rms 0.052
_refine_ls_extinction_method none
_refine_ls_goodness_of_fit_ref 1.027
_refine_ls_hydrogen_treatment mixed
_refine_ls_matrix_type full
_refine_ls_number_parameters 726
_refine_ls_number_reflns 12335
_refine_ls_number_restraints 6
_refine_ls_restrained_S_all 1.029
_refine_ls_R_factor_all 0.1365
_refine_ls_R_factor_gt 0.0578
_refine_ls_shift/su_max 0.001
_refine_ls_shift/su_mean 0.000
_refine_ls_structure_factor_coef Fsqd
_refine_ls_weighting_details 'calc w=1/[\s^2^(Fo^2^)+(0.0410P)^2^+0.0000P] where P=(Fo^2^+2Fc^2^)/3'
_refine_ls_weighting_scheme calc
_refine_ls_wR_factor_gt 0.1036
_refine_ls_wR_factor_ref 0.1181
_reflns_number_gt 5955
_reflns_number_total 12335
_reflns_threshold_expression >2sigma(I)
_cod_data_source_file ic702108x-file001_3.cif
_cod_data_source_block mg312
_cod_depositor_comments
;
The following automatic conversions were performed:
'_symmetry_cell_setting' value 'Monoclinic' changed to 'monoclinic'
according to '/home/saulius/struct/CIF-dictionaries/cif_core.dic'
dictionary named 'cif_core.dic' version 2.4.1 from 2010-06-29.

Automatic conversion script
Id: cif_fix_enum 1527 2010-12-29 10:47:43Z saulius 
;
_cod_database_code 4304572

loop_
_symmetry_equiv_pos_as_xyz
'x, y, z'
'-x+1/2, y+1/2, -z+1/2'
'-x, -y, -z'
'x-1/2, -y-1/2, z-1/2'

loop_
_atom_site_label
_atom_site_type_symbol
_atom_site_fract_x
_atom_site_fract_y
_atom_site_fract_z
_atom_site_U_iso_or_equiv
_atom_site_adp_type
_atom_site_occupancy
_atom_site_symmetry_multiplicity
_atom_site_calc_flag
_atom_site_refinement_flags
_atom_site_disorder_assembly
_atom_site_disorder_group
Cu Cu 0.27025(3) 0.117160(13) 0.19401(2) 0.04045(13) Uani 1 1 d . . .
S1 S 0.41409(11) 0.10069(5) 0.62117(8) 0.0815(4) Uani 1 1 d . . .
S2 S 0.93607(11) 0.21884(5) 0.82626(10) 0.0904(4) Uani 1 1 d . . .
S11 S 0.62307(10) 0.09347(5) 0.05671(8) 0.0897(4) Uani 1 1 d . . .
S14 S -0.12252(11) 0.03965(4) 0.15502(9) 0.0888(4) Uani 1 1 d . . .
S12 S 0.69010(11) 0.10861(6) 0.38585(10) 0.0998(7) Uani 0.895(3) 1 d PD A 1
C42 C 0.6723(6) 0.1491(2) 0.3151(4) 0.122(3) Uiso 0.895(3) 1 d PD A 1
H42A H 0.6667 0.1354 0.2617 0.184 Uiso 0.895(3) 1 calc PR A 1
H42B H 0.7326 0.1698 0.3225 0.184 Uiso 0.895(3) 1 calc PR A 1
H42C H 0.6073 0.1657 0.3200 0.184 Uiso 0.895(3) 1 calc PR A 1
C32 C 0.5947(3) 0.06636(17) 0.3422(3) 0.0610(15) Uiso 0.895(3) 1 d P A 1
H32A H 0.6004 0.0633 0.2843 0.073 Uiso 0.895(3) 1 calc PR A 1
H32B H 0.6137 0.0370 0.3680 0.073 Uiso 0.895(3) 1 calc PR A 1
S12A S 0.6521(11) 0.1011(4) 0.2794(8) 0.094(6) Uani 0.105(3) 1 d PD A 2
C42A C 0.637(3) 0.1619(6) 0.2983(18) 0.025(8) Uiso 0.105(3) 1 d PD A 2
H42D H 0.6556 0.1681 0.3558 0.037 Uiso 0.105(3) 1 calc PR A 2
H42E H 0.5630 0.1708 0.2813 0.037 Uiso 0.105(3) 1 calc PR A 2
H42F H 0.6830 0.1791 0.2679 0.037 Uiso 0.105(3) 1 calc PR A 2
C32A C 0.6014(16) 0.0820(16) 0.3659(19) 0.11(2) Uiso 0.105(3) 1 d PD A 2
H32C H 0.6332 0.0524 0.3821 0.127 Uiso 0.105(3) 1 calc PR A 2
H32D H 0.6219 0.1033 0.4105 0.127 Uiso 0.105(3) 1 calc PR A 2
N11 N 0.4111(2) 0.03437(9) 0.22524(15) 0.0383(7) Uani 1 1 d . . .
N21 N 0.3864(2) 0.06828(9) 0.16919(15) 0.0376(7) Uani 1 1 d . . .
N24 N 0.1300(2) 0.10266(9) 0.11174(16) 0.0423(7) Uani 1 1 d . . .
N14 N 0.1025(2) 0.13349(9) 0.05104(17) 0.0483(8) Uani 1 1 d . . .
N13 N 0.2257(2) 0.07808(9) 0.28231(15) 0.0371(7) Uani 1 1 d . A .
C11 C 0.4210(3) 0.05296(12) 0.1005(2) 0.0455(9) Uani 1 1 d . . .
C14 C 0.0781(3) 0.06371(11) 0.0861(2) 0.0437(9) Uani 1 1 d . . .
O13 O 0.1138(2) 0.01867(9) 0.48067(18) 0.0745(8) Uani 1 1 d . . .
C23 C 0.2520(3) 0.02697(12) 0.3972(2) 0.0454(9) Uani 1 1 d . A .
C41 C 0.4075(3) 0.07966(12) 0.0229(2) 0.0499(10) Uani 1 1 d . . .
O1W O 0.2993(3) 0.16576(12) 0.2834(2) 0.0711(10) Uani 1 1 d . . .
C44 C 0.0843(3) 0.02134(11) 0.1356(2) 0.0450(9) Uani 1 1 d . . .
C31 C 0.4605(3) -0.00068(12) 0.1937(2) 0.0501(10) Uani 1 1 d . . .
H31 H 0.4853 -0.0274 0.2210 0.060 Uiso 1 1 calc R . .
C43 C 0.0851(3) 0.06904(13) 0.3662(2) 0.0509(10) Uani 1 1 d . . .
C91 C 0.4978(4) 0.09966(13) -0.0048(2) 0.0618(11) Uani 1 1 d . . .
C53 C 0.1269(3) 0.08731(12) 0.3004(2) 0.0487(10) Uani 1 1 d . . .
H53 H 0.0838 0.1074 0.2663 0.058 Uiso 1 1 calc R . .
C21 C 0.4678(3) 0.00998(13) 0.1138(2) 0.0567(11) Uani 1 1 d . . .
H21 H 0.4979 -0.0079 0.0761 0.068 Uiso 1 1 calc R . .
N16 N 0.3145(3) 0.16572(9) 0.12003(17) 0.0450(7) Uani 1 1 d . . .
C15 C 0.1283(3) 0.18246(12) 0.0633(2) 0.0574(11) Uani 1 1 d . . .
H15 H 0.0930 0.1987 0.0148 0.069 Uiso 1 1 calc R . .
C33 C 0.1505(3) 0.03897(13) 0.4152(2) 0.0498(10) Uani 1 1 d . . .
C22 C 0.4783(3) 0.07729(13) 0.3514(2) 0.0497(10) Uani 1 1 d D . .
H22A H 0.4585 0.1066 0.3257 0.060 Uiso 1 1 calc R A 1
H22B H 0.4715 0.0798 0.4091 0.060 Uiso 1 1 calc R A 1
C13 C 0.2876(3) 0.04797(11) 0.3293(2) 0.0370(8) Uani 1 1 d . . .
C12 C 0.4015(3) 0.04025(11) 0.31230(19) 0.0411(9) Uani 1 1 d . A .
H12 H 0.4255 0.0114 0.3393 0.049 Uiso 1 1 calc R . .
C25 C 0.0803(3) 0.20109(13) 0.1370(3) 0.0658(12) Uani 1 1 d . . .
H25A H 0.1171 0.1870 0.1865 0.079 Uiso 1 1 calc R . .
H25B H 0.0932 0.2339 0.1410 0.079 Uiso 1 1 calc R . .
C54 C 0.1762(3) -0.00521(12) 0.1439(2) 0.0573(11) Uani 1 1 d . . .
H54 H 0.2348 0.0041 0.1190 0.069 Uiso 1 1 calc R . .
C94 C -0.0046(3) 0.00614(13) 0.1707(2) 0.0562(10) Uani 1 1 d . . .
C24 C 0.0174(3) 0.07128(13) 0.0098(2) 0.0569(11) Uani 1 1 d . . .
H24 H -0.0264 0.0501 -0.0212 0.068 Uiso 1 1 calc R . .
O4 O 0.9383(3) 0.26212(10) 0.7888(2) 0.1105(12) Uani 1 1 d . . .
C56 C 0.4200(3) 0.17588(12) 0.1300(2) 0.0539(10) Uani 1 1 d . . .
H56 H 0.4663 0.1569 0.1640 0.065 Uiso 1 1 calc R . .
C36 C 0.3945(4) 0.23893(15) 0.0436(3) 0.0754(13) Uani 1 1 d . . .
O6 O 1.0071(4) 0.18599(14) 0.8043(4) 0.181(2) Uani 1 1 d . . .
C84 C 0.0029(4) -0.03419(14) 0.2158(3) 0.0728(13) Uani 1 1 d . . .
H84 H -0.0558 -0.0443 0.2398 0.087 Uiso 1 1 calc R . .
O1 O 0.3892(4) 0.10205(12) 0.5362(2) 0.1360(15) Uani 1 1 d . . .
C63 C 0.3201(4) -0.00684(14) 0.4508(3) 0.0788(14) Uani 1 1 d . . .
H63A H 0.2793 -0.0189 0.4912 0.118 Uiso 1 1 calc R A .
H63B H 0.3834 0.0083 0.4777 0.118 Uiso 1 1 calc R . .
H63C H 0.3409 -0.0315 0.4177 0.118 Uiso 1 1 calc R . .
C16 C 0.2472(3) 0.19230(12) 0.0697(2) 0.0496(10) Uani 1 1 d . . .
C64 C 0.1829(4) -0.04571(14) 0.1890(3) 0.0707(13) Uani 1 1 d . . .
H64 H 0.2454 -0.0633 0.1943 0.085 Uiso 1 1 calc R . .
C34 C 0.0345(3) 0.11516(13) -0.0104(2) 0.0566(10) Uani 1 1 d . . .
H34 H 0.0046 0.1300 -0.0582 0.068 Uiso 1 1 calc R . .
O3 O 0.4384(4) 0.05827(13) 0.6529(3) 0.166(2) Uani 1 1 d . . .
C51 C 0.3086(4) 0.08291(14) -0.0243(2) 0.0644(12) Uani 1 1 d . . .
H51 H 0.2497 0.0686 -0.0067 0.077 Uiso 1 1 calc R . .
C74 C 0.0968(4) -0.05927(14) 0.2253(3) 0.0777(14) Uani 1 1 d . . .
H74 H 0.1017 -0.0858 0.2568 0.093 Uiso 1 1 calc R . .
C26 C 0.2836(4) 0.22952(14) 0.0289(3) 0.0731(13) Uani 1 1 d . . .
C46 C 0.4649(4) 0.21227(14) 0.0936(3) 0.0633(12) Uani 1 1 d . . .
O16 O 0.4330(3) 0.27592(14) 0.0041(2) 0.1227(14) Uani 1 1 d . . .
F5 F 0.7858(3) 0.15795(12) 0.8191(3) 0.1741(17) Uani 1 1 d . . .
C83 C -0.0275(3) 0.08156(16) 0.3816(3) 0.0816(14) Uani 1 1 d . . .
H83A H -0.0713 0.0884 0.3305 0.122 Uiso 1 1 calc R . .
H83B H -0.0242 0.1080 0.4167 0.122 Uiso 1 1 calc R . .
H83C H -0.0584 0.0563 0.4076 0.122 Uiso 1 1 calc R . .
O2 O 0.3415(3) 0.12747(16) 0.6598(2) 0.1415(15) Uani 1 1 d . . .
F6 F 0.7288(3) 0.22376(13) 0.8071(3) 0.1613(16) Uani 1 1 d . . .
F2 F 0.5303(5) 0.17386(16) 0.6187(4) 0.230(3) Uani 1 1 d . . .
C81 C 0.4826(4) 0.12334(16) -0.0793(3) 0.0816(14) Uani 1 1 d . . .
H81 H 0.5413 0.1371 -0.0985 0.098 Uiso 1 1 calc R . .
F4 F 0.7897(4) 0.1929(2) 0.7116(3) 0.228(3) Uani 1 1 d . . .
C71 C 0.3818(5) 0.12653(18) -0.1244(3) 0.0925(16) Uani 1 1 d . . .
H71 H 0.3731 0.1422 -0.1741 0.111 Uiso 1 1 calc R . .
F1 F 0.6145(4) 0.11502(18) 0.6149(4) 0.244(3) Uani 1 1 d . . .
C61 C 0.2940(4) 0.10688(16) -0.0972(3) 0.0828(15) Uani 1 1 d . . .
H61 H 0.2258 0.1096 -0.1274 0.099 Uiso 1 1 calc R . .
C104 C -0.2169(4) 0.00957(17) 0.2069(3) 0.1025(17) Uani 1 1 d . . .
H10A H -0.2221 -0.0217 0.1883 0.154 Uiso 1 1 calc R . .
H10B H -0.2863 0.0240 0.1955 0.154 Uiso 1 1 calc R . .
H10C H -0.1931 0.0102 0.2649 0.154 Uiso 1 1 calc R . .
C2 C 0.8048(5) 0.1975(2) 0.7895(5) 0.1099(19) Uani 1 1 d . . .
O5 O 0.9351(4) 0.22044(16) 0.9124(3) 0.1637(19) Uani 1 1 d . . .
C86 C 0.5835(4) 0.22184(17) 0.1118(3) 0.1072(18) Uani 1 1 d . . .
H86A H 0.6108 0.2293 0.0618 0.161 Uiso 1 1 calc R . .
H86B H 0.6200 0.1952 0.1360 0.161 Uiso 1 1 calc R . .
H86C H 0.5955 0.2472 0.1492 0.161 Uiso 1 1 calc R . .
C1 C 0.5369(6) 0.1335(3) 0.6420(6) 0.139(3) Uani 1 1 d . . .
F3 F 0.5607(4) 0.1356(2) 0.7245(3) 0.223(3) Uani 1 1 d . . .
C101 C 0.7177(4) 0.1197(2) -0.0008(3) 0.126(2) Uani 1 1 d . . .
H10D H 0.7167 0.1039 -0.0521 0.188 Uiso 1 1 calc R . .
H10E H 0.7888 0.1179 0.0297 0.188 Uiso 1 1 calc R . .
H10F H 0.6986 0.1512 -0.0110 0.188 Uiso 1 1 calc R . .
C66 C 0.2067(5) 0.25899(19) -0.0301(4) 0.146(3) Uani 1 1 d . . .
H66A H 0.2438 0.2859 -0.0447 0.219 Uiso 1 1 calc R . .
H66B H 0.1460 0.2679 -0.0039 0.219 Uiso 1 1 calc R . .
H66C H 0.1819 0.2416 -0.0786 0.219 Uiso 1 1 calc R . .
C73 C 0.1191(4) 0.04626(19) 0.5529(3) 0.115(2) Uani 1 1 d . . .
H73A H 0.1056 0.0777 0.5376 0.173 Uiso 1 1 calc R . .
H73B H 0.1896 0.0436 0.5842 0.173 Uiso 1 1 calc R . .
H73C H 0.0659 0.0360 0.5854 0.173 Uiso 1 1 calc R . .
C35 C -0.0402(4) 0.19230(18) 0.1320(3) 0.1049(18) Uani 1 1 d . . .
H35A H -0.0557 0.1622 0.1083 0.126 Uiso 1 1 calc R . .
H35B H -0.0782 0.2146 0.0949 0.126 Uiso 1 1 calc R . .
C76 C 0.4354(7) 0.3184(2) 0.0479(5) 0.202(4) Uani 1 1 d . . .
H76A H 0.3630 0.3288 0.0493 0.303 Uiso 1 1 calc R . .
H76B H 0.4739 0.3409 0.0208 0.303 Uiso 1 1 calc R . .
H76C H 0.4709 0.3139 0.1028 0.303 Uiso 1 1 calc R . .
O1S O 0.2591(4) 0.15818(15) 0.4355(2) 0.1093(12) Uani 1 1 d D . .
C1S C 0.2294(7) 0.1951(3) 0.4736(4) 0.190(4) Uani 1 1 d . . .
H1S1 H 0.2153 0.1868 0.5275 0.285 Uiso 1 1 calc R . .
H1S2 H 0.1653 0.2078 0.4431 0.285 Uiso 1 1 calc R . .
H1S3 H 0.2862 0.2175 0.4779 0.285 Uiso 1 1 calc R . .
O2W O 0.1235(4) 0.12390(18) 0.7019(3) 0.1829(19) Uani 1 1 d . . .
S15 S -0.09219(16) 0.19498(8) 0.22631(17) 0.1746(9) Uani 1 1 d . . .
C45 C -0.0830(7) 0.2490(3) 0.2451(7) 0.282(6) Uani 1 1 d . . .
H45A H -0.0121 0.2560 0.2726 0.423 Uiso 1 1 calc R . .
H45B H -0.1356 0.2576 0.2794 0.423 Uiso 1 1 calc R . .
H45C H -0.0958 0.2658 0.1945 0.423 Uiso 1 1 calc R . .
H2 H 0.295(4) 0.1621(15) 0.329(3) 0.079(18) Uiso 1 1 d . . .
H1 H 0.338(4) 0.1886(15) 0.281(3) 0.089(19) Uiso 1 1 d . . .
H1S H 0.311(6) 0.140(3) 0.470(5) 0.30(5) Uiso 1 1 d D . .

loop_
_atom_site_aniso_label
_atom_site_aniso_U_11
_atom_site_aniso_U_22
_atom_site_aniso_U_33
_atom_site_aniso_U_23
_atom_site_aniso_U_13
_atom_site_aniso_U_12
Cu 0.0471(3) 0.0382(2) 0.0351(2) 0.0014(2) 0.00237(19) -0.0016(2)
S1 0.0989(11) 0.0877(10) 0.0562(8) 0.0074(7) 0.0052(7) 0.0119(8)
S2 0.0859(10) 0.0685(9) 0.1102(12) 0.0261(8) -0.0094(9) 0.0153(8)
S11 0.0747(9) 0.1203(11) 0.0747(8) 0.0231(8) 0.0129(7) -0.0119(8)
S14 0.0803(9) 0.0791(9) 0.1125(11) 0.0222(8) 0.0325(8) 0.0157(7)
S12 0.0489(9) 0.1489(16) 0.0971(12) -0.0180(11) -0.0051(8) -0.0201(9)
S12A 0.095(10) 0.095(10) 0.091(10) -0.013(7) 0.008(8) 0.030(8)
N11 0.0449(18) 0.0405(17) 0.0300(16) 0.0025(14) 0.0074(14) 0.0065(14)
N21 0.0454(18) 0.0389(17) 0.0282(16) 0.0016(13) 0.0045(14) 0.0017(14)
N24 0.0507(19) 0.0327(16) 0.0406(17) 0.0034(14) -0.0039(14) 0.0008(14)
N14 0.058(2) 0.0380(17) 0.0443(18) 0.0098(15) -0.0081(16) -0.0056(15)
N13 0.0391(18) 0.0402(16) 0.0318(16) -0.0029(13) 0.0039(14) 0.0006(14)
C11 0.054(2) 0.049(2) 0.034(2) -0.0019(18) 0.0088(18) -0.0005(19)
C14 0.047(2) 0.037(2) 0.045(2) -0.0032(18) -0.0026(18) -0.0061(18)
O13 0.082(2) 0.082(2) 0.067(2) 0.0145(17) 0.0376(17) -0.0122(17)
C23 0.054(3) 0.044(2) 0.038(2) 0.0042(17) 0.0064(19) -0.0033(19)
C41 0.073(3) 0.049(2) 0.028(2) -0.0014(18) 0.009(2) 0.005(2)
O1W 0.117(3) 0.051(2) 0.045(2) -0.0125(17) 0.009(2) -0.0199(19)
C44 0.053(3) 0.033(2) 0.044(2) -0.0030(17) -0.0105(19) -0.0029(19)
C31 0.064(3) 0.040(2) 0.047(2) 0.0019(19) 0.011(2) 0.0092(19)
C43 0.048(2) 0.059(3) 0.049(2) -0.005(2) 0.016(2) -0.004(2)
C91 0.083(3) 0.063(3) 0.042(2) 0.001(2) 0.018(2) -0.002(2)
C53 0.041(2) 0.056(2) 0.048(2) -0.0017(19) 0.002(2) 0.0042(19)
C21 0.076(3) 0.053(3) 0.045(2) -0.003(2) 0.021(2) 0.014(2)
N16 0.055(2) 0.0383(17) 0.0408(18) 0.0021(14) 0.0049(16) -0.0054(16)
C15 0.067(3) 0.037(2) 0.063(3) 0.012(2) -0.011(2) -0.006(2)
C33 0.056(3) 0.054(2) 0.043(2) -0.0009(19) 0.020(2) -0.013(2)
C22 0.038(2) 0.073(3) 0.038(2) -0.0048(19) 0.0027(18) 0.001(2)
C13 0.038(2) 0.040(2) 0.0314(19) -0.0029(16) 0.0011(17) -0.0035(17)
C12 0.047(2) 0.044(2) 0.032(2) 0.0075(16) 0.0043(17) 0.0056(18)
C25 0.066(3) 0.043(2) 0.085(3) -0.007(2) -0.002(2) 0.006(2)
C54 0.064(3) 0.043(2) 0.061(3) 0.000(2) -0.006(2) -0.009(2)
C94 0.071(3) 0.047(2) 0.049(2) 0.000(2) 0.004(2) -0.005(2)
C24 0.068(3) 0.046(2) 0.049(2) -0.001(2) -0.018(2) -0.011(2)
O4 0.099(3) 0.072(2) 0.159(3) 0.054(2) 0.012(2) 0.0080(19)
C56 0.061(3) 0.046(2) 0.055(3) -0.001(2) 0.007(2) -0.004(2)
C36 0.092(4) 0.064(3) 0.071(3) 0.017(3) 0.015(3) -0.026(3)
O6 0.123(4) 0.104(3) 0.321(7) 0.008(4) 0.052(4) 0.052(3)
C84 0.097(4) 0.053(3) 0.071(3) 0.009(2) 0.019(3) -0.004(3)
O1 0.216(5) 0.119(3) 0.065(2) 0.002(2) -0.009(3) 0.015(3)
C63 0.092(3) 0.081(3) 0.069(3) 0.039(3) 0.031(3) 0.018(3)
C16 0.065(3) 0.041(2) 0.039(2) 0.0016(18) -0.005(2) -0.010(2)
C64 0.077(3) 0.045(3) 0.085(3) 0.002(2) -0.006(3) 0.006(2)
C34 0.067(3) 0.056(2) 0.039(2) 0.011(2) -0.0209(19) -0.003(2)
O3 0.187(4) 0.098(3) 0.188(4) 0.074(3) -0.058(3) -0.014(3)
C51 0.076(3) 0.077(3) 0.040(2) 0.000(2) 0.009(2) 0.002(2)
C74 0.106(4) 0.046(3) 0.078(3) 0.018(2) 0.004(3) 0.004(3)
C26 0.085(4) 0.064(3) 0.065(3) 0.024(2) -0.006(3) -0.016(3)
C46 0.067(3) 0.056(3) 0.068(3) 0.002(2) 0.017(3) -0.017(2)
O16 0.134(3) 0.106(3) 0.127(3) 0.057(3) 0.016(3) -0.049(3)
F5 0.170(4) 0.081(2) 0.270(5) 0.018(3) 0.029(3) -0.029(2)
C83 0.054(3) 0.114(4) 0.082(3) 0.000(3) 0.026(3) 0.004(3)
O2 0.113(3) 0.198(4) 0.118(3) -0.035(3) 0.033(3) 0.009(3)
F6 0.089(2) 0.122(3) 0.267(5) -0.004(3) 0.001(3) 0.008(2)
F2 0.276(6) 0.099(3) 0.336(8) -0.030(4) 0.122(5) -0.050(4)
C81 0.109(4) 0.087(3) 0.054(3) 0.016(3) 0.029(3) -0.009(3)
F4 0.214(5) 0.350(7) 0.111(3) -0.045(4) -0.003(3) -0.101(5)
C71 0.136(5) 0.103(4) 0.038(3) 0.017(3) 0.009(3) 0.008(4)
F1 0.154(4) 0.212(5) 0.391(8) -0.131(5) 0.125(5) -0.034(4)
C61 0.098(4) 0.105(4) 0.042(3) 0.013(3) -0.005(3) 0.010(3)
C104 0.085(4) 0.115(4) 0.114(4) 0.007(3) 0.039(3) 0.006(3)
C2 0.113(6) 0.080(4) 0.133(6) 0.022(4) 0.006(5) 0.002(4)
O5 0.185(5) 0.202(5) 0.089(3) 0.038(3) -0.031(3) -0.022(4)
C86 0.070(4) 0.099(4) 0.155(5) 0.025(4) 0.023(3) -0.026(3)
C1 0.123(6) 0.132(7) 0.164(7) -0.067(6) 0.026(6) 0.010(5)
F3 0.165(4) 0.315(7) 0.180(4) -0.063(5) -0.006(4) -0.087(4)
C101 0.091(4) 0.165(5) 0.131(5) 0.036(4) 0.050(4) -0.020(4)
C66 0.133(5) 0.117(5) 0.168(6) 0.103(4) -0.045(4) -0.043(4)
C73 0.136(5) 0.161(5) 0.053(3) -0.004(3) 0.030(3) -0.052(4)
C35 0.052(3) 0.112(4) 0.149(5) -0.033(4) 0.007(3) 0.018(3)
C76 0.269(10) 0.092(5) 0.243(9) 0.046(6) 0.027(8) -0.081(6)
O1S 0.158(4) 0.113(3) 0.057(2) -0.011(2) 0.014(2) 0.030(3)
C1S 0.296(11) 0.168(7) 0.118(6) 0.016(5) 0.068(6) 0.087(7)
O2W 0.162(4) 0.194(5) 0.200(5) -0.032(4) 0.053(4) -0.028(4)
S15 0.1279(16) 0.1430(17) 0.273(3) 0.0341(18) 0.0983(18) -0.0003(13)
C45 0.265(12) 0.163(8) 0.477(18) 0.079(10) 0.264(12) 0.004(8)

loop_
_atom_type_symbol
_atom_type_description
_atom_type_scat_dispersion_real
_atom_type_scat_dispersion_imag
_atom_type_scat_source
C C 0.0033 0.0016 'International Tables Vol C Tables 4.2.6.8 and 6.1.1.4'
H H 0.0000 0.0000 'International Tables Vol C Tables 4.2.6.8 and 6.1.1.4'
O O 0.0106 0.0060 'International Tables Vol C Tables 4.2.6.8 and 6.1.1.4'
S S 0.1246 0.1234 'International Tables Vol C Tables 4.2.6.8 and 6.1.1.4'
Cu Cu 0.3201 1.2651 'International Tables Vol C Tables 4.2.6.8 and 6.1.1.4'
F F 0.0171 0.0103 'International Tables Vol C Tables 4.2.6.8 and 6.1.1.4'
N N 0.0061 0.0033 'International Tables Vol C Tables 4.2.6.8 and 6.1.1.4'

loop_
_geom_angle_atom_site_label_1
_geom_angle_atom_site_label_2
_geom_angle_atom_site_label_3
_geom_angle
_geom_angle_site_symmetry_1
_geom_angle_site_symmetry_3
_geom_angle_publ_flag
N13 Cu N16 169.53(11) . . ?
N13 Cu O1W 84.80(14) . . ?
N16 Cu O1W 84.94(15) . . ?
N13 Cu N24 93.57(11) . . ?
N16 Cu N24 91.54(12) . . ?
O1W Cu N24 130.74(13) . . ?
N13 Cu N21 91.50(11) . . ?
N16 Cu N21 95.88(11) . . ?
O1W Cu N21 123.34(13) . . ?
N24 Cu N21 105.91(11) . . ?
O3 S1 O1 114.7(3) . . ?
O3 S1 O2 116.9(3) . . ?
O1 S1 O2 111.7(3) . . ?
O3 S1 C1 105.7(4) . . ?
O1 S1 C1 104.0(4) . . ?
O2 S1 C1 101.9(3) . . ?
O6 S2 O4 116.8(3) . . ?
O6 S2 O5 112.2(3) . . ?
O4 S2 O5 114.3(3) . . ?
O6 S2 C2 105.3(3) . . ?
O4 S2 C2 103.8(3) . . ?
O5 S2 C2 102.4(3) . . ?
C91 S11 C101 104.8(2) . . ?
C94 S14 C104 104.8(2) . . ?
C42 S12 C32 101.0(3) . . ?
C22 C32 S12 114.2(4) . . ?
C32A S12A C42A 96.5(17) . . ?
C22 C32A S12A 112.1(16) . . ?
C31 N11 N21 111.4(3) . . ?
C31 N11 C12 125.1(3) . . ?
N21 N11 C12 122.6(3) . . ?
C11 N21 N11 105.2(3) . . ?
C11 N21 Cu 134.3(2) . . ?
N11 N21 Cu 117.08(19) . . ?
C14 N24 N14 105.5(3) . . ?
C14 N24 Cu 133.9(2) . . ?
N14 N24 Cu 116.5(2) . . ?
C34 N14 N24 111.3(3) . . ?
C34 N14 C15 126.5(3) . . ?
N24 N14 C15 121.0(3) . . ?
C53 N13 C13 118.6(3) . . ?
C53 N13 Cu 114.2(2) . . ?
C13 N13 Cu 126.8(2) . . ?
N21 C11 C21 110.2(3) . . ?
N21 C11 C41 122.7(3) . . ?
C21 C11 C41 127.1(3) . . ?
N24 C14 C24 109.1(3) . . ?
N24 C14 C44 123.1(3) . . ?
C24 C14 C44 127.7(3) . . ?
C33 O13 C73 115.6(3) . . ?
C33 C23 C13 117.6(3) . . ?
C33 C23 C63 119.9(3) . . ?
C13 C23 C63 122.5(3) . . ?
C51 C41 C91 119.5(4) . . ?
C51 C41 C11 120.6(4) . . ?
C91 C41 C11 119.8(4) . . ?
C54 C44 C94 118.9(3) . . ?
C54 C44 C14 120.3(4) . . ?
C94 C44 C14 120.7(3) . . ?
N11 C31 C21 107.3(3) . . ?
C53 C43 C33 116.6(3) . . ?
C53 C43 C83 120.4(4) . . ?
C33 C43 C83 123.0(4) . . ?
C81 C91 C41 118.3(4) . . ?
C81 C91 S11 124.0(4) . . ?
C41 C91 S11 117.8(3) . . ?
N13 C53 C43 124.3(3) . . ?
C31 C21 C11 105.9(3) . . ?
C56 N16 C16 118.0(3) . . ?
C56 N16 Cu 115.8(3) . . ?
C16 N16 Cu 125.7(3) . . ?
N14 C15 C16 113.0(3) . . ?
N14 C15 C25 110.6(3) . . ?
C16 C15 C25 111.8(3) . . ?
O13 C33 C43 120.0(3) . . ?
O13 C33 C23 118.6(4) . . ?
C43 C33 C23 121.3(3) . . ?
C32 C22 C12 111.5(3) . . ?
C32 C22 C32A 22.6(18) . . ?
C12 C22 C32A 133.6(19) . . ?
N13 C13 C23 121.6(3) . . ?
N13 C13 C12 118.3(3) . . ?
C23 C13 C12 119.9(3) . . ?
N11 C12 C13 114.1(3) . . ?
N11 C12 C22 111.2(3) . . ?
C13 C12 C22 111.8(3) . . ?
C35 C25 C15 113.3(4) . . ?
C44 C54 C64 121.1(4) . . ?
C84 C94 C44 119.5(4) . . ?
C84 C94 S14 122.8(4) . . ?
C44 C94 S14 117.7(3) . . ?
C34 C24 C14 106.8(3) . . ?
N16 C56 C46 124.9(4) . . ?
C46 C36 O16 119.4(4) . . ?
C46 C36 C26 122.3(4) . . ?
O16 C36 C26 118.3(5) . . ?
C74 C84 C94 120.3(4) . . ?
N16 C16 C26 122.1(4) . . ?
N16 C16 C15 117.5(3) . . ?
C26 C16 C15 120.3(4) . . ?
C74 C64 C54 119.3(4) . . ?
N14 C34 C24 107.3(3) . . ?
C41 C51 C61 121.9(4) . . ?
C64 C74 C84 120.8(4) . . ?
C16 C26 C36 117.0(4) . . ?
C16 C26 C66 121.7(4) . . ?
C36 C26 C66 121.3(4) . . ?
C36 C46 C56 115.7(4) . . ?
C36 C46 C86 123.6(4) . . ?
C56 C46 C86 120.7(4) . . ?
C36 O16 C76 115.0(5) . . ?
C71 C81 C91 120.7(4) . . ?
C61 C71 C81 120.8(4) . . ?
C71 C61 C51 118.9(5) . . ?
F4 C2 F6 106.2(6) . . ?
F4 C2 F5 106.2(6) . . ?
F6 C2 F5 105.5(6) . . ?
F4 C2 S2 112.1(5) . . ?
F6 C2 S2 113.0(5) . . ?
F5 C2 S2 113.3(5) . . ?
F2 C1 F1 108.8(9) . . ?
F2 C1 F3 105.2(7) . . ?
F1 C1 F3 107.8(8) . . ?
F2 C1 S1 115.3(7) . . ?
F1 C1 S1 113.0(5) . . ?
F3 C1 S1 106.1(6) . . ?
C25 C35 S15 115.4(4) . . ?
C45 S15 C35 100.8(4) . . ?

loop_
_geom_bond_atom_site_label_1
_geom_bond_atom_site_label_2
_geom_bond_distance
_geom_bond_site_symmetry_2
_geom_bond_publ_flag
Cu N13 1.988(3) . ?
Cu N16 1.997(3) . ?
Cu O1W 2.040(3) . ?
Cu N24 2.105(3) . ?
Cu N21 2.117(3) . ?
S1 O3 1.360(3) . ?
S1 O1 1.391(3) . ?
S1 O2 1.416(4) . ?
S1 C1 1.802(8) . ?
S2 O6 1.389(4) . ?
S2 O4 1.407(3) . ?
S2 O5 1.422(4) . ?
S2 C2 1.783(7) . ?
S11 C91 1.753(5) . ?
S11 C101 1.790(5) . ?
S14 C94 1.759(4) . ?
S14 C104 1.783(5) . ?
S12 C42 1.652(7) . ?
S12 C32 1.795(5) . ?
C32 C22 1.519(5) . ?
S12A C32A 1.732(19) . ?
S12A C42A 1.816(17) . ?
C32A C22 1.53(2) . ?
N11 C31 1.337(4) . ?
N11 N21 1.359(3) . ?
N11 C12 1.466(4) . ?
N21 C11 1.344(4) . ?
N24 C14 1.347(4) . ?
N24 N14 1.353(3) . ?
N14 C34 1.340(4) . ?
N14 C15 1.471(4) . ?
N13 C53 1.340(4) . ?
N13 C13 1.343(4) . ?
C11 C21 1.388(5) . ?
C11 C41 1.486(5) . ?
C14 C24 1.392(5) . ?
C14 C44 1.477(5) . ?
O13 C33 1.365(4) . ?
O13 C73 1.430(5) . ?
C23 C33 1.390(5) . ?
C23 C13 1.402(4) . ?
C23 C63 1.505(5) . ?
C41 C51 1.370(5) . ?
C41 C91 1.403(5) . ?
C44 C54 1.378(5) . ?
C44 C94 1.396(5) . ?
C31 C21 1.368(5) . ?
C43 C53 1.375(5) . ?
C43 C33 1.381(5) . ?
C43 C83 1.512(5) . ?
C91 C81 1.398(5) . ?
N16 C56 1.341(4) . ?
N16 C16 1.343(4) . ?
C15 C16 1.506(5) . ?
C15 C25 1.527(5) . ?
C22 C12 1.527(5) . ?
C13 C12 1.508(5) . ?
C25 C35 1.521(6) . ?
C54 C64 1.392(5) . ?
C94 C84 1.388(5) . ?
C24 C34 1.347(5) . ?
C56 C46 1.377(5) . ?
C36 C46 1.363(6) . ?
C36 O16 1.381(5) . ?
C36 C26 1.402(6) . ?
C84 C74 1.375(6) . ?
C16 C26 1.387(5) . ?
C64 C74 1.361(6) . ?
C51 C61 1.380(5) . ?
C26 C66 1.533(6) . ?
C46 C86 1.499(6) . ?
O16 C76 1.430(7) . ?
F5 C2 1.286(6) . ?
F6 C2 1.286(7) . ?
F2 C1 1.238(9) . ?
C81 C71 1.377(6) . ?
F4 C2 1.278(7) . ?
C71 C61 1.369(6) . ?
F1 C1 1.246(7) . ?
C1 F3 1.352(9) . ?
C35 S15 1.769(6) . ?
O1S C1S 1.326(7) . ?
S15 C45 1.607(9) . ?
